data_7226769
loop_
_publ_author_name
'Zheng, Sheng-Run'
'Tan, Jing-Bo'
'Cai, Song-Liang'
'Fan, Jun'
'Zhang, Wei-Guang'

_publ_section_title
;
 Construction of six new luminescent Ln(iii)--Zn(ii) heterometallic
 coordination polymers based on heterometallic secondary building units
;
_journal_issue 44
_journal_name_full CrystEngComm
_journal_page_first 8672
_journal_paper_doi 10.1039/C6CE01184E
_journal_volume 18
_journal_year 2016
_chemical_formula_sum 'C32 H15.5 Eu N4.5 O19 Zn2'
_chemical_formula_weight 1049.69
_space_group_crystal_system monoclinic
_space_group_IT_number 15
_space_group_name_Hall '-C 2yc'
_space_group_name_H-M_alt 'C 1 2/c 1'
_symmetry_space_group_name_Hall '-C 2yc'
_symmetry_space_group_name_H-M 'C 1 2/c 1'
_atom_sites_solution_hydrogens geom
_atom_sites_solution_primary direct
_atom_sites_solution_secondary difmap
_audit_creation_method SHELXL-2014/7
_audit_update_record
;
2016-10-01 deposited with the CCDC.
2016-10-10 downloaded from the CCDC.
;
_cell_angle_alpha 90
_cell_angle_beta 99.3330(10)
_cell_angle_gamma 90
_cell_formula_units_Z 8
_cell_length_a 16.8984(11)
_cell_length_b 24.3162(16)
_cell_length_c 22.8320(15)
_cell_measurement_reflns_used 734
_cell_measurement_temperature 296(2)
_cell_measurement_theta_max 20.32
_cell_measurement_theta_min 2.56
_cell_volume 9257.6(11)
_computing_cell_refinement 'Bruker SAINT'
_computing_data_collection 'Bruker APEX2'
_computing_data_reduction 'Bruker SAINT'
_computing_structure_refinement 'SHELXL-2014/7 (Sheldrick, 2014)'
_computing_structure_solution 'SHELXL-2014/7 (Sheldrick, 2014)'
_diffrn_ambient_temperature 296(2)
_diffrn_measured_fraction_theta_full 0.998
_diffrn_measured_fraction_theta_max 0.998
_diffrn_measurement_device_type 'Bruker APEX-II CCD'
_diffrn_measurement_method '\f and \w scans'
_diffrn_radiation_type MoK\a
_diffrn_radiation_wavelength 0.71073
_diffrn_reflns_av_R_equivalents 0.0331
_diffrn_reflns_av_unetI/netI 0.0396
_diffrn_reflns_Laue_measured_fraction_full 0.998
_diffrn_reflns_Laue_measured_fraction_max 0.998
_diffrn_reflns_limit_h_max 20
_diffrn_reflns_limit_h_min -18
_diffrn_reflns_limit_k_max 28
_diffrn_reflns_limit_k_min -29
_diffrn_reflns_limit_l_max 27
_diffrn_reflns_limit_l_min -25
_diffrn_reflns_number 23821
_diffrn_reflns_point_group_measured_fraction_full 0.998
_diffrn_reflns_point_group_measured_fraction_max 0.998
_diffrn_reflns_theta_full 25.242
_diffrn_reflns_theta_max 25.248
_diffrn_reflns_theta_min 1.481
_diffrn_source 'fine-focus sealed tube'
_exptl_absorpt_coefficient_mu 2.437
_exptl_absorpt_correction_type multi-scan
_exptl_crystal_colour pale-yellow
_exptl_crystal_density_diffrn 1.506
_exptl_crystal_description block
_exptl_crystal_F_000 4112
_exptl_crystal_size_max 0.300
_exptl_crystal_size_mid 0.280
_exptl_crystal_size_min 0.220
_exptl_transmission_factor_max 0.788
_exptl_transmission_factor_min 0.729
_refine_diff_density_max 1.919
_refine_diff_density_min -0.859
_refine_diff_density_rms 0.158
_refine_ls_extinction_method none
_refine_ls_goodness_of_fit_ref 1.027
_refine_ls_hydrogen_treatment constr
_refine_ls_matrix_type full
_refine_ls_number_parameters 527
_refine_ls_number_reflns 8372
_refine_ls_number_restraints 43
_refine_ls_restrained_S_all 1.030
_refine_ls_R_factor_all 0.0536
_refine_ls_R_factor_gt 0.0413
_refine_ls_shift/su_max 0.020
_refine_ls_shift/su_mean 0.001
_refine_ls_structure_factor_coef Fsqd
_refine_ls_weighting_details 'w=1/[\s^2^(Fo^2^)+(0.0839P)^2^+43.4885P] where P=(Fo^2^+2Fc^2^)/3'
_refine_ls_weighting_scheme calc
_refine_ls_wR_factor_gt 0.1279
_refine_ls_wR_factor_ref 0.1376
_reflns_Friedel_coverage 0.000
_reflns_number_gt 6792
_reflns_number_total 8372
_reflns_threshold_expression 'I > 2\s(I)'
_cod_data_source_file c6ce01184e2.cif
_cod_data_source_block 4EuZn
_cod_depositor_comments 'Adding full bibliography for 7226766--7226771.cif.'
_cod_original_formula_sum 'C32 H15.50 Eu N4.50 O19 Zn2'
_cod_database_code 7226769
_shelx_shelxl_version_number 2014/7
_shelx_space_group_comment
;
The symmetry employed for this shelxl refinement is uniquely defined
by the following loop, which should always be used as a source of
symmetry information in preference to the above space-group names.
They are only intended as comments.
;
_shelx_estimated_absorpt_t_min 0.528
_shelx_estimated_absorpt_t_max 0.616

loop_
_space_group_symop_operation_xyz
'x, y, z'
'-x, y, -z+1/2'
'x+1/2, y+1/2, z'
'-x+1/2, y+1/2, -z+1/2'
'-x, -y, -z'
'x, -y, z-1/2'
'-x+1/2, -y+1/2, -z'
'x+1/2, -y+1/2, z-1/2'

loop_
_atom_site_label
_atom_site_type_symbol
_atom_site_fract_x
_atom_site_fract_y
_atom_site_fract_z
_atom_site_U_iso_or_equiv
_atom_site_adp_type
_atom_site_occupancy
_atom_site_site_symmetry_order
_atom_site_calc_flag
_atom_site_refinement_flags_posn
_atom_site_refinement_flags_adp
_atom_site_refinement_flags_occupancy
_atom_site_disorder_assembly
_atom_site_disorder_group
Zn1 Zn 0.62151(4) 0.44071(3) 0.01689(3) 0.02742(17) Uani 1 1 d . . . . .
Zn2 Zn 0.74552(4) 0.22137(3) 0.23941(3) 0.03272(18) Uani 1 1 d . . . . .
C1 C 0.6606(4) 0.2403(2) 0.1236(3) 0.0335(14) Uani 1 1 d . . . . .
C2 C 0.6497(4) 0.2268(2) 0.0588(3) 0.0329(13) Uani 1 1 d . . . . .
C3 C 0.5925(4) 0.2551(3) 0.0196(3) 0.0488(18) Uani 1 1 d . . . . .
H3 H 0.5585 0.2803 0.0336 0.059 Uiso 1 1 calc R U . . .
C4 C 0.5869(5) 0.2453(3) -0.0404(3) 0.062(2) Uani 1 1 d . . . . .
C5 C 0.6390(5) 0.2095(3) -0.0632(3) 0.055(2) Uani 1 1 d . . . . .
H5 H 0.6353 0.2044 -0.1039 0.065 Uiso 1 1 calc R U . . .
C6 C 0.6963(4) 0.1817(2) -0.0235(3) 0.0354(14) Uani 1 1 d . . . . .
C7 C 0.7005(4) 0.1904(2) 0.0367(2) 0.0311(13) Uani 1 1 d . . . . .
H7 H 0.7385 0.1714 0.0630 0.037 Uiso 1 1 calc R U . . .
C8 C 0.7555(4) 0.1447(2) -0.0472(3) 0.0340(14) Uani 1 1 d . . . . .
C9 C 0.5048(4) 0.3934(2) 0.0647(2) 0.0273(12) Uani 1 1 d . . . . .
C10 C 0.4274(4) 0.3673(2) 0.0725(3) 0.0326(13) Uani 1 1 d . . . . .
C11 C 0.3662(5) 0.3626(4) 0.0253(3) 0.059(2) Uani 1 1 d . . . . .
H11 H 0.3708 0.3774 -0.0115 0.071 Uiso 1 1 calc R U . . .
C12 C 0.2966(5) 0.3348(5) 0.0341(3) 0.077(3) Uani 1 1 d . . . . .
C13 C 0.2887(5) 0.3119(4) 0.0882(3) 0.065(2) Uani 1 1 d . . . . .
H13 H 0.2433 0.2916 0.0924 0.078 Uiso 1 1 calc R U . . .
C14 C 0.3491(4) 0.3195(3) 0.1360(3) 0.0406(15) Uani 1 1 d . . . . .
C15 C 0.4186(4) 0.3468(2) 0.1285(3) 0.0336(13) Uani 1 1 d . . . . .
H15 H 0.4595 0.3515 0.1606 0.040 Uiso 1 1 calc R U . . .
C16 C 0.3387(4) 0.2978(3) 0.1957(3) 0.0371(15) Uani 1 1 d . . . . .
C17 C 0.8508(4) 0.3039(3) 0.2352(3) 0.0369(14) Uani 1 1 d . . . . .
C18 C 0.9280(4) 0.3353(3) 0.2422(3) 0.0447(16) Uani 1 1 d . . . . .
C19 C 0.9243(9) 0.3918(6) 0.2545(7) 0.042(3) Uiso 0.5 1 d D U P A 1
H19A H 0.8740 0.4110 0.2484 0.050 Uiso 0.5 1 d R U P A 1
C20 C 0.993(2) 0.4189(14) 0.2730(18) 0.054(7) Uiso 0.25 1 d D U P A 1
N3 N 1.004(2) 0.4790(8) 0.2393(12) 0.051(6) Uiso 0.25 1 d D U P A 1
O15 O 1.0601(11) 0.5030(7) 0.2792(8) 0.118(5) Uiso 0.5 1 d D U P A 1
C19' C 0.9312(10) 0.3929(6) 0.2269(8) 0.051(4) Uiso 0.5 1 d D U P A 2
H19B H 0.8845 0.4111 0.2061 0.061 Uiso 0.5 1 d R U P A 2
C20' C 1.000(3) 0.4199(11) 0.241(2) 0.046(6) Uiso 0.25 1 d D U P A 2
N3' N 1.005(2) 0.4761(12) 0.2073(15) 0.079(7) Uiso 0.25 1 d D U P A 2
O15' O 1.0686(10) 0.5011(6) 0.2287(7) 0.097(4) Uiso 0.5 1 d D U P A 2
C21 C 1.0000 0.3073(4) 0.2500 0.037(2) Uani 1 2 d S T P A .
H21 H 1.0000 0.2690 0.2500 0.045 Uiso 1 2 calc R U P . .
C22 C 0.6566(4) 0.4450(2) 0.2737(3) 0.0341(14) Uani 1 1 d . . . . .
C23 C 0.6452(4) 0.4754(2) 0.3292(2) 0.0321(13) Uani 1 1 d . . . . .
C24 C 0.7105(4) 0.4858(4) 0.3717(3) 0.060(2) Uani 1 1 d . . . . .
H24 H 0.7617 0.4761 0.3655 0.072 Uiso 1 1 calc R U . . .
C25 C 0.6991(5) 0.5108(4) 0.4242(3) 0.063(2) Uani 1 1 d . . . . .
H25 H 0.7437 0.5180 0.4528 0.076 Uiso 1 1 calc R U . . .
C26 C 0.5634(4) 0.5148(2) 0.3941(3) 0.0349(14) Uani 1 1 d . . . . .
H26 H 0.5126 0.5240 0.4017 0.042 Uiso 1 1 calc R U . . .
C27 C 0.5703(4) 0.4907(3) 0.3397(3) 0.0350(14) Uani 1 1 d . . . . .
H27 H 0.5251 0.4850 0.3111 0.042 Uiso 1 1 calc R U . . .
C28 C 0.6817(4) 0.4992(2) 0.1212(3) 0.0330(13) Uani 1 1 d . . . . .
C29 C 0.6952(4) 0.5510(2) 0.1581(3) 0.0323(13) Uani 1 1 d . . . . .
C30 C 0.6486(4) 0.5976(2) 0.1430(3) 0.0391(15) Uani 1 1 d . . . . .
H30 H 0.6073 0.5973 0.1107 0.047 Uiso 1 1 calc R U . . .
C31 C 0.6653(4) 0.6440(3) 0.1768(3) 0.0421(16) Uani 1 1 d . . . . .
H31 H 0.6336 0.6750 0.1671 0.051 Uiso 1 1 calc R U . . .
C32 C 0.7684(5) 0.6021(3) 0.2386(3) 0.0489(18) Uani 1 1 d . . . . .
H32 H 0.8092 0.6036 0.2713 0.059 Uiso 1 1 calc R U . . .
C33 C 0.7549(5) 0.5527(3) 0.2073(3) 0.0494(18) Uani 1 1 d . . . . .
H33 H 0.7855 0.5216 0.2192 0.059 Uiso 1 1 calc R U . . .
Eu1 Eu 0.67020(2) 0.37146(2) 0.18053(2) 0.02350(11) Uani 1 1 d . . . . .
N1 N 0.5367(7) 0.2817(5) -0.0829(5) 0.039(2) Uiso 0.5 1 d . U P B 1
O5 O 0.5399(8) 0.2789(5) -0.1350(6) 0.070(3) Uiso 0.5 1 d . U P B 1
O6 O 0.4975(8) 0.3176(5) -0.0660(6) 0.073(3) Uiso 0.5 1 d . U P B 1
N1' N 0.5070(10) 0.2615(7) -0.0784(7) 0.069(4) Uiso 0.5 1 d . U P B 2
O5' O 0.5025(10) 0.2520(7) -0.1307(7) 0.095(4) Uiso 0.5 1 d . U P B 2
O6' O 0.4663(8) 0.2938(5) -0.0611(5) 0.064(3) Uiso 0.5 1 d . U P B 2
N2 N 0.2235(10) 0.3413(7) -0.0148(7) 0.066(4) Uiso 0.5 1 d . U P C 1
O11 O 0.1661(8) 0.3144(6) -0.0088(6) 0.072(3) Uiso 0.5 1 d . U P C 1
O12 O 0.2283(10) 0.3709(7) -0.0569(8) 0.101(4) Uiso 0.5 1 d . U P C 1
N2' N 0.2401(9) 0.3136(6) -0.0185(6) 0.060(3) Uiso 0.5 1 d . U P C 2
O11' O 0.1836(8) 0.2864(5) -0.0103(6) 0.068(3) Uiso 0.5 1 d . U P C 2
O12' O 0.2474(8) 0.3339(6) -0.0666(6) 0.078(3) Uiso 0.5 1 d . U P C 2
N4 N 0.6263(3) 0.5251(2) 0.4354(2) 0.0354(12) Uani 1 1 d . . . . .
N5 N 0.7248(3) 0.6471(2) 0.2233(2) 0.0365(12) Uani 1 1 d . . . . .
O1 O 0.6285(3) 0.28229(16) 0.14038(18) 0.0375(10) Uani 1 1 d . . . . .
O2 O 0.7048(3) 0.20745(19) 0.15736(19) 0.0469(12) Uani 1 1 d . . . . .
O3 O 0.7979(3) 0.11464(18) -0.00992(19) 0.0423(11) Uani 1 1 d . . . . .
O4 O 0.7589(3) 0.14862(18) -0.10061(19) 0.0454(12) Uani 1 1 d . . . . .
O7 O 0.5108(3) 0.41425(18) 0.01493(17) 0.0395(10) Uani 1 1 d . . . . .
O8 O 0.5615(2) 0.39274(17) 0.10693(18) 0.0355(10) Uani 1 1 d . . . . .
O9 O 0.3741(3) 0.32159(17) 0.24084(18) 0.0385(10) Uani 1 1 d . . . . .
O10 O 0.2936(3) 0.25683(19) 0.1954(2) 0.0548(14) Uani 1 1 d . . . . .
O13 O 0.7871(2) 0.32958(17) 0.22142(19) 0.0383(10) Uani 1 1 d . . . . .
O14 O 0.8547(3) 0.25275(17) 0.2442(2) 0.0462(11) Uani 1 1 d . . . . .
O16 O 0.7238(3) 0.42379(18) 0.27143(19) 0.0408(10) Uani 1 1 d . . . . .
O17 O 0.5982(3) 0.44131(18) 0.23163(18) 0.0408(11) Uani 1 1 d . . . . .
O18 O 0.7130(3) 0.45606(16) 0.14340(19) 0.0399(10) Uani 1 1 d . . . . .
O19 O 0.6410(3) 0.50430(17) 0.07011(19) 0.0410(11) Uani 1 1 d . . . . .

loop_
_atom_site_aniso_label
_atom_site_aniso_U_11
_atom_site_aniso_U_22
_atom_site_aniso_U_33
_atom_site_aniso_U_23
_atom_site_aniso_U_13
_atom_site_aniso_U_12
Zn1 0.0365(4) 0.0274(3) 0.0204(3) 0.0020(2) 0.0110(3) 0.0003(3)
Zn2 0.0479(4) 0.0254(3) 0.0253(4) 0.0010(3) 0.0072(3) 0.0065(3)
C1 0.038(3) 0.034(3) 0.032(3) -0.008(3) 0.015(3) -0.006(3)
C2 0.038(3) 0.036(3) 0.027(3) -0.004(2) 0.010(3) 0.007(3)
C3 0.053(4) 0.061(4) 0.032(4) -0.013(3) 0.004(3) 0.029(4)
C4 0.076(6) 0.076(5) 0.030(4) -0.016(4) -0.006(4) 0.041(5)
C5 0.073(5) 0.064(5) 0.026(3) -0.007(3) 0.007(3) 0.031(4)
C6 0.046(4) 0.035(3) 0.027(3) -0.002(2) 0.010(3) 0.007(3)
C7 0.040(3) 0.031(3) 0.023(3) -0.002(2) 0.008(3) 0.006(3)
C8 0.044(4) 0.026(3) 0.035(3) -0.002(3) 0.016(3) 0.002(3)
C9 0.035(3) 0.027(3) 0.020(3) 0.000(2) 0.006(2) 0.001(2)
C10 0.036(3) 0.042(3) 0.021(3) 0.000(2) 0.009(3) -0.005(3)
C11 0.049(4) 0.104(6) 0.024(4) 0.009(4) 0.008(3) -0.028(4)
C12 0.051(5) 0.146(9) 0.030(4) 0.004(5) -0.002(3) -0.043(6)
C13 0.066(5) 0.096(6) 0.037(4) -0.003(4) 0.019(4) -0.041(5)
C14 0.050(4) 0.050(4) 0.025(3) -0.004(3) 0.013(3) -0.008(3)
C15 0.038(3) 0.037(3) 0.026(3) 0.001(3) 0.009(3) 0.000(3)
C16 0.046(4) 0.039(3) 0.030(3) -0.001(3) 0.018(3) -0.004(3)
C17 0.036(4) 0.042(4) 0.032(3) -0.003(3) 0.001(3) 0.006(3)
C18 0.027(3) 0.039(3) 0.064(5) -0.003(3) -0.006(3) 0.002(3)
C21 0.032(5) 0.033(4) 0.045(5) 0.000 0.000(4) 0.000
C22 0.047(4) 0.031(3) 0.025(3) -0.008(2) 0.006(3) 0.010(3)
C23 0.041(4) 0.033(3) 0.023(3) -0.006(2) 0.008(3) 0.003(3)
C24 0.037(4) 0.100(6) 0.044(4) -0.039(4) 0.009(3) 0.007(4)
C25 0.039(4) 0.116(7) 0.034(4) -0.039(4) 0.003(3) 0.004(4)
C26 0.035(3) 0.039(3) 0.032(3) -0.006(3) 0.010(3) 0.005(3)
C27 0.036(3) 0.045(3) 0.026(3) -0.010(3) 0.008(3) 0.002(3)
C28 0.041(4) 0.028(3) 0.032(3) -0.002(2) 0.013(3) -0.003(3)
C29 0.045(4) 0.025(3) 0.028(3) -0.003(2) 0.009(3) -0.003(3)
C30 0.050(4) 0.031(3) 0.033(3) -0.006(3) -0.004(3) 0.001(3)
C31 0.055(4) 0.025(3) 0.043(4) 0.003(3) -0.001(3) 0.006(3)
C32 0.059(5) 0.034(3) 0.048(4) -0.006(3) -0.009(3) -0.001(3)
C33 0.055(5) 0.033(3) 0.055(4) -0.005(3) -0.007(4) 0.007(3)
Eu1 0.03109(18) 0.02435(17) 0.01591(16) -0.00161(10) 0.00638(11) 0.00641(11)
N4 0.037(3) 0.043(3) 0.028(3) -0.010(2) 0.011(2) 0.001(2)
N5 0.050(3) 0.026(2) 0.033(3) -0.002(2) 0.005(3) -0.003(2)
O1 0.053(3) 0.034(2) 0.028(2) -0.0084(18) 0.012(2) 0.004(2)
O2 0.064(3) 0.046(3) 0.030(2) -0.008(2) 0.004(2) 0.016(2)
O3 0.055(3) 0.042(2) 0.033(2) 0.001(2) 0.019(2) 0.017(2)
O4 0.073(3) 0.039(2) 0.031(2) 0.0021(19) 0.031(2) 0.015(2)
O7 0.040(3) 0.056(3) 0.024(2) 0.0073(19) 0.0081(19) -0.009(2)
O8 0.036(2) 0.042(2) 0.028(2) 0.0039(18) 0.0035(19) -0.0007(19)
O9 0.048(3) 0.045(2) 0.025(2) 0.0002(19) 0.0124(19) -0.001(2)
O10 0.087(4) 0.047(3) 0.038(3) -0.010(2) 0.032(3) -0.027(3)
O13 0.028(2) 0.044(2) 0.042(2) 0.005(2) 0.0010(19) 0.0113(19)
O14 0.035(3) 0.035(2) 0.068(3) 0.002(2) 0.005(2) 0.0057(19)
O16 0.039(3) 0.050(3) 0.033(2) -0.013(2) 0.0048(19) 0.013(2)
O17 0.044(3) 0.049(3) 0.028(2) -0.0143(19) 0.001(2) 0.014(2)
O18 0.052(3) 0.027(2) 0.042(3) -0.0019(19) 0.009(2) 0.0008(19)
O19 0.061(3) 0.032(2) 0.030(2) -0.0049(18) 0.007(2) -0.003(2)

loop_
_atom_type_symbol
_atom_type_description
_atom_type_scat_dispersion_real
_atom_type_scat_dispersion_imag
_atom_type_scat_source
C C 0.0033 0.0016 'International Tables Vol C Tables 4.2.6.8 and 6.1.1.4'
H H 0.0000 0.0000 'International Tables Vol C Tables 4.2.6.8 and 6.1.1.4'
N N 0.0061 0.0033 'International Tables Vol C Tables 4.2.6.8 and 6.1.1.4'
O O 0.0106 0.0060 'International Tables Vol C Tables 4.2.6.8 and 6.1.1.4'
Zn Zn 0.2839 1.4301 'International Tables Vol C Tables 4.2.6.8 and 6.1.1.4'
Eu Eu -0.1578 3.6682 'International Tables Vol C Tables 4.2.6.8 and 6.1.1.4'

loop_
_geom_angle_atom_site_label_1
_geom_angle_atom_site_label_2
_geom_angle_atom_site_label_3
_geom_angle
_geom_angle_site_symmetry_1
_geom_angle_site_symmetry_3
O3 Zn1 O19 123.3(2) 7_655 .
O3 Zn1 O7 116.6(2) 7_655 .
O19 Zn1 O7 109.57(19) . .
O3 Zn1 N4 94.29(19) 7_655 6_565
O19 Zn1 N4 102.43(19) . 6_565
O7 Zn1 N4 106.79(19) . 6_565
O2 Zn2 O10 136.0(2) . 2_655
O2 Zn2 O14 107.7(2) . .
O10 Zn2 O14 102.6(2) 2_655 .
O2 Zn2 N5 106.2(2) . 4_645
O10 Zn2 N5 99.6(2) 2_655 4_645
O14 Zn2 N5 98.9(2) . 4_645
O1 C1 O2 125.0(6) . .
O1 C1 C2 119.6(6) . .
O2 C1 C2 115.4(5) . .
C7 C2 C3 119.4(5) . .
C7 C2 C1 121.2(6) . .
C3 C2 C1 119.2(5) . .
C2 C3 C4 118.8(6) . .
C2 C3 H3 120.6 . .
C4 C3 H3 120.6 . .
C3 C4 C5 122.2(7) . .
C3 C4 N1 119.2(7) . .
C5 C4 N1 117.3(7) . .
C3 C4 N1' 115.4(8) . .
C5 C4 N1' 120.0(8) . .
C4 C5 C6 118.4(6) . .
C4 C5 H5 120.8 . .
C6 C5 H5 120.8 . .
C7 C6 C5 119.4(6) . .
C7 C6 C8 121.2(6) . .
C5 C6 C8 119.3(5) . .
C6 C7 C2 121.8(6) . .
C6 C7 H7 119.1 . .
C2 C7 H7 119.1 . .
O4 C8 O3 127.1(6) . .
O4 C8 C6 116.6(6) . .
O3 C8 C6 116.3(5) . .
O8 C9 O7 122.5(5) . .
O8 C9 C10 118.9(5) . .
O7 C9 C10 118.7(5) . .
C11 C10 C15 120.5(6) . .
C11 C10 C9 120.4(5) . .
C15 C10 C9 119.0(5) . .
C10 C11 C12 118.2(6) . .
C10 C11 H11 120.9 . .
C12 C11 H11 120.9 . .
C13 C12 C11 121.9(7) . .
C13 C12 N2' 115.9(9) . .
C11 C12 N2' 119.5(8) . .
C13 C12 N2 120.6(9) . .
C11 C12 N2 116.3(9) . .
C14 C13 C12 119.2(7) . .
C14 C13 H13 120.4 . .
C12 C13 H13 120.4 . .
C15 C14 C13 120.0(6) . .
C15 C14 C16 120.6(6) . .
C13 C14 C16 119.4(6) . .
C14 C15 C10 120.1(6) . .
C14 C15 H15 120.0 . .
C10 C15 H15 120.0 . .
O9 C16 O10 125.7(6) . .
O9 C16 C14 118.5(5) . .
O10 C16 C14 115.8(6) . .
O13 C17 O14 123.9(6) . .
O13 C17 C18 118.5(6) . .
O14 C17 C18 117.6(6) . .
C21 C18 C19 121.5(8) . .
C21 C18 C19' 116.2(9) . .
C21 C18 C17 119.9(6) . .
C19 C18 C17 116.9(8) . .
C19' C18 C17 122.2(8) . .
C20 C19 C18 118.6(19) . .
C20 C19 C20 39(3) . 2_755
C18 C19 C20 103.4(14) . 2_755
C20 C19 H19A 120.6 . .
C18 C19 H19A 120.8 . .
C20 C19 H19A 120.3 2_755 .
C20 C20 C19 91(4) 2_755 .
C20 C20 N3 78.8(19) 2_755 2_755
C19 C20 N3 118(3) . 2_755
C20 C20 N3 60.6(16) 2_755 .
C19 C20 N3 116(3) . .
N3 C20 N3 18.3(19) 2_755 .
C20 C20 C19 50(3) 2_755 2_755
C19 C20 C19 114(3) . 2_755
N3 C20 C19 105(2) 2_755 2_755
N3 C20 C19 90(2) . 2_755
N3 N3 O15 87(6) 2_755 2_755
N3 N3 O15 69(6) 2_755 .
O15 N3 O15 121(2) 2_755 .
N3 N3 C20 101.1(19) 2_755 2_755
O15 N3 C20 116(3) 2_755 2_755
O15 N3 C20 121(3) . 2_755
N3 N3 C20 60.6(16) 2_755 .
O15 N3 C20 114(2) 2_755 .
O15 N3 C20 101(2) . .
C20 N3 C20 41(3) 2_755 .
N3 O15 N3 24(2) 2_755 .
C20' C19' C20' 17(4) . 2_755
C20' C19' C18 119.2(19) . .
C20' C19' C18 112.2(18) 2_755 .
C20' C19' H19B 120.4 . .
C20' C19' H19B 125.3 2_755 .
C18 C19' H19B 120.4 . .
C20' C20' C19' 96(10) 2_755 .
C20' C20' C19' 67(10) 2_755 2_755
C19' C20' C19' 120(2) . 2_755
C20' C20' N3' 120(2) 2_755 .
C19' C20' N3' 116(3) . .
C19' C20' N3' 123(3) 2_755 .
C20' C20' N3' 48.7(18) 2_755 2_755
C19' C20' N3' 113(3) . 2_755
C19' C20' N3' 97(3) 2_755 2_755
N3' C20' N3' 71(3) . 2_755
O15' N3' C20' 110(3) . .
O15' N3' C20' 104(3) . 2_755
C20' N3' C20' 12(2) . 2_755
O15' N3' N3' 80(2) . 2_755
C20' N3' N3' 60(2) . 2_755
C20' N3' N3' 48.6(16) 2_755 2_755
C18 C21 C18 120.9(8) . 2_755
C18 C21 H21 119.5 . .
C18 C21 H21 119.5 2_755 .
O16 C22 O17 122.6(5) . .
O16 C22 C23 118.4(5) . .
O17 C22 C23 119.0(5) . .
O16 C22 Eu1 61.5(3) . .
O17 C22 Eu1 62.0(3) . .
C23 C22 Eu1 169.9(4) . .
C24 C23 C27 118.9(5) . .
C24 C23 C22 119.3(6) . .
C27 C23 C22 121.7(6) . .
C23 C24 C25 119.1(7) . .
C23 C24 H24 120.4 . .
C25 C24 H24 120.4 . .
N4 C25 C24 122.5(7) . .
N4 C25 H25 118.7 . .
C24 C25 H25 118.7 . .
N4 C26 C27 122.6(6) . .
N4 C26 H26 118.7 . .
C27 C26 H26 118.7 . .
C23 C27 C26 118.7(6) . .
C23 C27 H27 120.6 . .
C26 C27 H27 120.6 . .
O18 C28 O19 126.2(5) . .
O18 C28 C29 117.4(5) . .
O19 C28 C29 116.3(5) . .
C30 C29 C33 119.2(5) . .
C30 C29 C28 120.8(6) . .
C33 C29 C28 120.0(6) . .
C31 C30 C29 118.3(6) . .
C31 C30 H30 120.9 . .
C29 C30 H30 120.9 . .
N5 C31 C30 123.4(6) . .
N5 C31 H31 118.3 . .
C30 C31 H31 118.3 . .
N5 C32 C33 122.3(6) . .
N5 C32 H32 118.9 . .
C33 C32 H32 118.9 . .
C29 C33 C32 118.5(6) . .
C29 C33 H33 120.8 . .
C32 C33 H33 120.8 . .
O13 Eu1 O8 156.86(15) . .
O13 Eu1 O18 103.79(16) . .
O8 Eu1 O18 78.55(15) . .
O13 Eu1 O9 79.72(15) . 2_655
O8 Eu1 O9 110.36(15) . 2_655
O18 Eu1 O9 149.04(14) . 2_655
O13 Eu1 O4 73.36(16) . 7_655
O8 Eu1 O4 85.92(16) . 7_655
O18 Eu1 O4 71.70(15) . 7_655
O9 Eu1 O4 136.72(14) 2_655 7_655
O13 Eu1 O1 86.25(15) . .
O8 Eu1 O1 77.23(15) . .
O18 Eu1 O1 136.67(14) . .
O9 Eu1 O1 73.81(14) 2_655 .
O4 Eu1 O1 71.23(15) 7_655 .
O13 Eu1 O16 73.27(15) . .
O8 Eu1 O16 128.78(14) . .
O18 Eu1 O16 76.34(15) . .
O9 Eu1 O16 75.35(15) 2_655 .
O4 Eu1 O16 125.77(16) 7_655 .
O1 Eu1 O16 145.47(15) . .
O13 Eu1 O17 124.71(15) . .
O8 Eu1 O17 78.40(14) . .
O18 Eu1 O17 77.12(15) . .
O9 Eu1 O17 75.94(15) 2_655 .
O4 Eu1 O17 147.30(15) 7_655 .
O1 Eu1 O17 131.02(15) . .
O16 Eu1 O17 52.87(14) . .
O13 Eu1 C22 98.37(17) . .
O8 Eu1 C22 104.57(16) . .
O18 Eu1 C22 77.74(16) . .
O9 Eu1 C22 71.34(16) 2_655 .
O4 Eu1 C22 144.98(18) 7_655 .
O1 Eu1 C22 143.33(16) . .
O16 Eu1 C22 26.45(16) . .
O17 Eu1 C22 26.65(16) . .
O5 N1 O6 118.5(13) . .
O5 N1 C4 120.3(11) . .
O6 N1 C4 120.9(11) . .
O6' N1' O5' 121.6(17) . .
O6' N1' C4 120.0(14) . .
O5' N1' C4 114.7(14) . .
O11 N2 O12 125.0(18) . .
O11 N2 C12 115.7(14) . .
O12 N2 C12 119.2(15) . .
O11' N2' O12' 123.9(15) . .
O11' N2' C12 119.0(13) . .
O12' N2' C12 115.8(13) . .
C26 N4 C25 118.1(5) . .
C26 N4 Zn1 125.2(4) . 6_566
C25 N4 Zn1 116.7(4) . 6_566
C32 N5 C31 118.3(5) . .
C32 N5 Zn2 122.2(5) . 4_655
C31 N5 Zn2 119.0(4) . 4_655
C1 O1 Eu1 137.6(4) . .
C1 O2 Zn2 124.5(4) . .
C8 O3 Zn1 132.8(4) . 7_655
C8 O4 Eu1 148.0(4) . 7_655
C9 O7 Zn1 109.0(4) . .
C9 O8 Eu1 167.5(4) . .
C16 O9 Eu1 133.7(4) . 2_655
C16 O10 Zn2 129.5(4) . 2_655
C17 O13 Eu1 170.5(4) . .
C17 O14 Zn2 110.3(4) . .
C22 O16 Eu1 92.1(4) . .
C22 O17 Eu1 91.4(3) . .
C28 O18 Eu1 137.7(4) . .
C28 O19 Zn1 120.5(4) . .

loop_
_geom_bond_atom_site_label_1
_geom_bond_atom_site_label_2
_geom_bond_distance
_geom_bond_site_symmetry_2
Zn1 O3 1.939(4) 7_655
Zn1 O19 1.961(4) .
Zn1 O7 1.972(4) .
Zn1 N4 2.052(5) 6_565
Zn2 O2 1.918(4) .
Zn2 O10 1.927(4) 2_655
Zn2 O14 1.984(5) .
Zn2 N5 2.025(5) 4_645
C1 O1 1.245(7) .
C1 O2 1.266(8) .
C1 C2 1.498(8) .
C2 C7 1.383(8) .
C2 C3 1.389(9) .
C3 C4 1.380(9) .
C3 H3 0.9300 .
C4 C5 1.396(9) .
C4 N1 1.475(13) .
C4 N1' 1.533(18) .
C5 C6 1.389(9) .
C5 H5 0.9300 .
C6 C7 1.381(8) .
C6 C8 1.510(8) .
C7 H7 0.9300 .
C8 O4 1.234(7) .
C8 O3 1.254(8) .
C9 O8 1.246(7) .
C9 O7 1.263(6) .
C9 C10 1.489(8) .
C10 C11 1.372(10) .
C10 C15 1.403(8) .
C11 C12 1.399(10) .
C11 H11 0.9300 .
C12 C13 1.382(10) .
C12 N2' 1.497(16) .
C12 N2 1.531(17) .
C13 C14 1.380(10) .
C13 H13 0.9300 .
C14 C15 1.384(9) .
C14 C16 1.499(8) .
C15 H15 0.9300 .
C16 O9 1.246(7) .
C16 O10 1.254(7) .
C17 O13 1.240(7) .
C17 O14 1.262(7) .
C17 C18 1.496(9) .
C18 C21 1.380(8) .
C18 C19 1.407(15) .
C18 C19' 1.448(17) .
C19 C20 1.34(3) .
C19 C20 1.75(4) 2_755
C19 H19A 0.9600 .
C20 C20 1.11(8) 2_755
C20 N3 1.49(4) 2_755
C20 N3 1.68(3) .
C20 C19 1.75(4) 2_755
N3 N3 0.54(5) 2_755
N3 O15 1.25(4) 2_755
N3 O15 1.33(3) .
N3 C20 1.49(4) 2_755
O15 N3 1.25(4) 2_755
C19' C20' 1.33(4) .
C19' C20' 1.43(5) 2_755
C19' H19B 0.9600 .
C20' C20' 0.43(9) 2_755
C20' C19' 1.43(5) 2_755
C20' N3' 1.57(4) .
C20' N3' 1.82(5) 2_755
N3' O15' 1.26(3) .
N3' C20' 1.82(5) 2_755
N3' N3' 1.99(7) 2_755
C21 C18 1.380(8) 2_755
C21 H21 0.9300 .
C22 O16 1.256(7) .
C22 O17 1.264(8) .
C22 C23 1.504(7) .
C22 Eu1 2.818(5) .
C23 C24 1.369(9) .
C23 C27 1.378(8) .
C24 C25 1.385(9) .
C24 H24 0.9300 .
C25 N4 1.342(9) .
C25 H25 0.9300 .
C26 N4 1.326(8) .
C26 C27 1.395(8) .
C26 H26 0.9300 .
C27 H27 0.9300 .
C28 O18 1.244(7) .
C28 O19 1.262(7) .
C28 C29 1.513(8) .
C29 C30 1.391(8) .
C29 C33 1.383(9) .
C30 C31 1.371(9) .
C30 H30 0.9300 .
C31 N5 1.341(8) .
C31 H31 0.9300 .
C32 N5 1.333(9) .
C32 C33 1.398(9) .
C32 H32 0.9300 .
C33 H33 0.9300 .
Eu1 O13 2.283(4) .
Eu1 O8 2.337(4) .
Eu1 O18 2.381(4) .
Eu1 O9 2.385(4) 2_655
Eu1 O4 2.390(4) 7_655
Eu1 O1 2.414(4) .
Eu1 O16 2.477(4) .
Eu1 O17 2.487(4) .
N1 O5 1.202(16) .
N1 O6 1.198(15) .
N1' O6' 1.156(17) .
N1' O5' 1.208(19) .
N2 O11 1.197(18) .
N2 O12 1.22(2) .
N2' O11' 1.202(17) .
N2' O12' 1.229(18) .
N4 Zn1 2.052(5) 6_566
N5 Zn2 2.025(5) 4_655
O3 Zn1 1.939(4) 7_655
O4 Eu1 2.390(4) 7_655
O9 Eu1 2.385(4) 2_655
O10 Zn2 1.927(4) 2_655

loop_
_geom_torsion_atom_site_label_1
_geom_torsion_atom_site_label_2
_geom_torsion_atom_site_label_3
_geom_torsion_atom_site_label_4
_geom_torsion
_geom_torsion_site_symmetry_1
_geom_torsion_site_symmetry_4
O1 C1 C2 C7 162.0(6) . .
O2 C1 C2 C7 -16.3(9) . .
O1 C1 C2 C3 -11.9(9) . .
O2 C1 C2 C3 169.7(6) . .
C7 C2 C3 C4 1.3(11) . .
C1 C2 C3 C4 175.3(7) . .
C2 C3 C4 C5 -2.7(14) . .
C2 C3 C4 N1 -169.4(9) . .
C2 C3 C4 N1' 159.7(9) . .
C3 C4 C5 C6 2.2(14) . .
N1 C4 C5 C6 169.2(9) . .
N1' C4 C5 C6 -159.4(10) . .
C4 C5 C6 C7 -0.4(12) . .
C4 C5 C6 C8 -177.4(7) . .
C5 C6 C7 C2 -0.9(10) . .
C8 C6 C7 C2 176.0(6) . .
C3 C2 C7 C6 0.5(10) . .
C1 C2 C7 C6 -173.5(6) . .
C7 C6 C8 O4 -164.4(6) . .
C5 C6 C8 O4 12.5(10) . .
C7 C6 C8 O3 13.2(9) . .
C5 C6 C8 O3 -169.9(7) . .
O8 C9 C10 C11 -173.7(6) . .
O7 C9 C10 C11 4.7(9) . .
O8 C9 C10 C15 5.1(8) . .
O7 C9 C10 C15 -176.4(5) . .
C15 C10 C11 C12 -2.7(12) . .
C9 C10 C11 C12 176.2(8) . .
C10 C11 C12 C13 -0.7(16) . .
C10 C11 C12 N2' -161.3(10) . .
C10 C11 C12 N2 166.9(10) . .
C11 C12 C13 C14 4.1(16) . .
N2' C12 C13 C14 165.3(10) . .
N2 C12 C13 C14 -162.9(11) . .
C12 C13 C14 C15 -4.1(13) . .
C12 C13 C14 C16 176.2(8) . .
C13 C14 C15 C10 0.8(10) . .
C16 C14 C15 C10 -179.5(6) . .
C11 C10 C15 C14 2.6(10) . .
C9 C10 C15 C14 -176.2(6) . .
C15 C14 C16 O9 28.3(9) . .
C13 C14 C16 O9 -152.0(7) . .
C15 C14 C16 O10 -152.2(6) . .
C13 C14 C16 O10 27.4(10) . .
O13 C17 C18 C21 -171.7(5) . .
O14 C17 C18 C21 8.8(9) . .
O13 C17 C18 C19 22.9(11) . .
O14 C17 C18 C19 -156.6(9) . .
O13 C17 C18 C19' -7.3(12) . .
O14 C17 C18 C19' 173.2(10) . .
C21 C18 C19 C20 1(3) . .
C17 C18 C19 C20 167(2) . .
C21 C18 C19 C20 40.8(18) . 2_755
C17 C18 C19 C20 -154.1(15) . 2_755
C18 C19 C20 C20 76(2) . 2_755
C18 C19 C20 N3 153(2) . 2_755
C20 C19 C20 N3 78(3) 2_755 2_755
C18 C19 C20 N3 133(2) . .
C20 C19 C20 N3 57(3) 2_755 .
C18 C19 C20 C19 30(3) . 2_755
C20 C19 C20 C19 -46(2) 2_755 2_755
C20 C20 N3 N3 175(9) 2_755 2_755
C19 C20 N3 N3 101(8) . 2_755
C19 C20 N3 N3 -142(8) 2_755 2_755
C20 C20 N3 O15 104(4) 2_755 2_755
C19 C20 N3 O15 29(4) . 2_755
N3 C20 N3 O15 -72(7) 2_755 2_755
C19 C20 N3 O15 146(2) 2_755 2_755
C20 C20 N3 O15 -126(4) 2_755 .
C19 C20 N3 O15 159(3) . .
N3 C20 N3 O15 59(7) 2_755 .
C19 C20 N3 O15 -84(2) 2_755 .
C19 C20 N3 C20 -75(4) . 2_755
N3 C20 N3 C20 -175(9) 2_755 2_755
C19 C20 N3 C20 42(3) 2_755 2_755
O15 N3 O15 N3 73(4) 2_755 2_755
C20 N3 O15 N3 -91(4) 2_755 2_755
C20 N3 O15 N3 -53(3) . 2_755
C21 C18 C19' C20' -23(3) . .
C17 C18 C19' C20' 172(2) . .
C21 C18 C19' C20' -40(2) . 2_755
C17 C18 C19' C20' 155(2) . 2_755
C18 C19' C20' C20' -70(7) . 2_755
C20' C19' C20' C19' 67(6) 2_755 2_755
C18 C19' C20' C19' -3(4) . 2_755
C20' C19' C20' N3' -127(8) 2_755 .
C18 C19' C20' N3' 163(2) . .
C20' C19' C20' N3' -47(6) 2_755 2_755
C18 C19' C20' N3' -117(2) . 2_755
C20' C20' N3' O15' 59(16) 2_755 .
C19' C20' N3' O15' 172(3) . .
C19' C20' N3' O15' -22(5) 2_755 .
N3' C20' N3' O15' 65(3) 2_755 .
C19' C20' N3' C20' 114(17) . 2_755
C19' C20' N3' C20' -80(15) 2_755 2_755
N3' C20' N3' C20' 6(15) 2_755 2_755
C20' C20' N3' N3' -6(15) 2_755 2_755
C19' C20' N3' N3' 107(4) . 2_755
C19' C20' N3' N3' -86(4) 2_755 2_755
C19 C18 C21 C18 -14.0(8) . 2_755
C19' C18 C21 C18 16.0(8) . 2_755
C17 C18 C21 C18 -178.7(7) . 2_755
O16 C22 C23 C24 9.0(9) . .
O17 C22 C23 C24 -171.6(7) . .
Eu1 C22 C23 C24 96(3) . .
O16 C22 C23 C27 -167.5(6) . .
O17 C22 C23 C27 11.8(9) . .
Eu1 C22 C23 C27 -81(3) . .
C27 C23 C24 C25 0.5(12) . .
C22 C23 C24 C25 -176.2(8) . .
C23 C24 C25 N4 0.5(14) . .
C24 C23 C27 C26 -1.7(10) . .
C22 C23 C27 C26 174.9(6) . .
N4 C26 C27 C23 2.0(9) . .
O18 C28 C29 C30 -165.4(6) . .
O19 C28 C29 C30 16.1(8) . .
O18 C28 C29 C33 15.3(9) . .
O19 C28 C29 C33 -163.2(6) . .
C33 C29 C30 C31 1.5(10) . .
C28 C29 C30 C31 -177.8(6) . .
C29 C30 C31 N5 1.0(10) . .
C30 C29 C33 C32 -2.5(10) . .
C28 C29 C33 C32 176.8(6) . .
N5 C32 C33 C29 1.2(11) . .
C3 C4 N1 O5 169.4(12) . .
C5 C4 N1 O5 2.0(18) . .
C3 C4 N1 O6 -4.1(19) . .
C5 C4 N1 O6 -171.4(13) . .
C3 C4 N1' O6' 22(2) . .
C5 C4 N1' O6' -175.0(14) . .
C3 C4 N1' O5' -179.0(14) . .
C5 C4 N1' O5' -16(2) . .
C13 C12 N2 O11 -17(2) . .
C11 C12 N2 O11 175.0(14) . .
C13 C12 N2 O12 165.5(15) . .
C11 C12 N2 O12 -2(2) . .
C13 C12 N2' O11' 13(2) . .
C11 C12 N2' O11' 174.7(14) . .
C13 C12 N2' O12' -179.8(13) . .
C11 C12 N2' O12' -18(2) . .
C27 C26 N4 C25 -1.0(10) . .
C27 C26 N4 Zn1 -179.0(5) . 6_566
C24 C25 N4 C26 -0.3(13) . .
C24 C25 N4 Zn1 177.9(7) . 6_566
C33 C32 N5 C31 1.2(11) . .
C33 C32 N5 Zn2 -170.6(6) . 4_655
C30 C31 N5 C32 -2.3(10) . .
C30 C31 N5 Zn2 169.8(5) . 4_655
O2 C1 O1 Eu1 69.4(8) . .
C2 C1 O1 Eu1 -108.8(6) . .
O1 C1 O2 Zn2 -10.5(9) . .
C2 C1 O2 Zn2 167.8(4) . .
O4 C8 O3 Zn1 -5.0(11) . 7_655
C6 C8 O3 Zn1 177.7(4) . 7_655
O3 C8 O4 Eu1 -11.6(13) . 7_655
C6 C8 O4 Eu1 165.7(6) . 7_655
O8 C9 O7 Zn1 2.2(7) . .
C10 C9 O7 Zn1 -176.2(4) . .
O7 C9 O8 Eu1 -103.4(17) . .
C10 C9 O8 Eu1 75.0(19) . .
O10 C16 O9 Eu1 -63.9(9) . 2_655
C14 C16 O9 Eu1 115.5(6) . 2_655
O9 C16 O10 Zn2 7.1(11) . 2_655
C14 C16 O10 Zn2 -172.3(5) . 2_655
O13 C17 O14 Zn2 -4.5(8) . .
C18 C17 O14 Zn2 174.9(5) . .
O17 C22 O16 Eu1 -10.9(6) . .
C23 C22 O16 Eu1 168.5(5) . .
O16 C22 O17 Eu1 10.8(6) . .
C23 C22 O17 Eu1 -168.5(5) . .
O19 C28 O18 Eu1 -71.3(8) . .
C29 C28 O18 Eu1 110.4(6) . .
O18 C28 O19 Zn1 0.1(9) . .
C29 C28 O19 Zn1 178.4(4) . .
